data_7045270
loop_
_publ_author_name
'Bay\'on Casta\~n\'on, Esther'
'Kaposi, Marlene'
'Reich, Robert M.'
'K\"uhn, Fritz E'

_publ_section_title
;
 Water-soluble transition metal complexes of ruthenium(ii), osmium(ii),
 rhodium(iii) and iridium(iii) with chelating N-heterocyclic carbene
 ligands in hydrogenation and transfer hydrogenation catalysis.
;
_journal_issue 7
_journal_name_full 'Dalton transactions (Cambridge, England : 2003)'
_journal_page_first 2318
_journal_page_last 2329
_journal_paper_doi 10.1039/c7dt04684g
_journal_volume 47
_journal_year 2018
_chemical_compound_source 'see text'
_chemical_formula_moiety 'C22 H24 Ag N6 Na O6 S2, C H4 O'
_chemical_formula_sum 'C23 H28 Ag N6 Na O7 S2'
_chemical_formula_weight 695.51
_space_group_IT_number 2
_space_group_name_Hall '-P 1'
_space_group_name_H-M_alt 'P -1'
_symmetry_cell_setting triclinic
_symmetry_Int_Tables_number 2
_symmetry_space_group_name_Hall '-P 1'
_symmetry_space_group_name_H-M 'P -1'
_atom_sites_solution_hydrogens geom
_atom_sites_solution_primary direct
_atom_sites_solution_secondary difmap
_audit_update_record
;
2017-12-07 deposited with the CCDC.
2018-01-11 downloaded from the CCDC.
;
_cell_angle_alpha 71.899(2)
_cell_angle_beta 82.767(2)
_cell_angle_gamma 76.054(2)
_cell_formula_units_Z 2
_cell_length_a 9.0008(3)
_cell_length_b 12.2235(4)
_cell_length_c 13.4457(5)
_cell_measurement_reflns_used 8077
_cell_measurement_temperature 123
_cell_measurement_theta_max 28.0083
_cell_measurement_theta_min 2.6229
_cell_volume 1362.57(8)
_computing_cell_refinement 'SAINT (Bruker, 2008b)'
_computing_data_collection 'APEX II Control Software (Bruker, 2008a)'
_computing_data_reduction 'SAINT (Bruker, 2008b)'
_computing_molecular_graphics 'PLATON (Spek, 2011)'
_computing_publication_material 'PLATON (Spek, 2011), enCIFer (Allen, 2004)'
_computing_structure_refinement 'SHELXL97 (Sheldrick, 2008), SHELXLE (Huebschle, 2011)'
_computing_structure_solution 'SHELXS97 (Sheldrick, 2008)'
_diffrn_ambient_temperature 123
_diffrn_detector ' CCD plate '
_diffrn_detector_area_resol_mean 16
_diffrn_measured_fraction_theta_full 0.998
_diffrn_measured_fraction_theta_max 0.998
_diffrn_measurement_device ' \k-geometry diffractometer '
_diffrn_measurement_device_type ' Bruker APEX-II CCD '
_diffrn_measurement_method ' phi- and omega-rotation '
_diffrn_radiation_monochromator graphite
_diffrn_radiation_probe x-ray
_diffrn_radiation_source 'fine-focus sealed tube'
_diffrn_radiation_type MoK\a
_diffrn_radiation_wavelength 0.71073
_diffrn_reflns_av_R_equivalents 0.0748
_diffrn_reflns_av_sigmaI/netI 0.0468
_diffrn_reflns_limit_h_max 10
_diffrn_reflns_limit_h_min -10
_diffrn_reflns_limit_k_max 14
_diffrn_reflns_limit_k_min -14
_diffrn_reflns_limit_l_max 16
_diffrn_reflns_limit_l_min -16
_diffrn_reflns_number 50061
_diffrn_reflns_reduction_process
;
;
_diffrn_reflns_theta_full 25.35
_diffrn_reflns_theta_max 25.35
_diffrn_reflns_theta_min 2.02
_exptl_absorpt_coefficient_mu 0.964
_exptl_absorpt_correction_T_max 0.7458
_exptl_absorpt_correction_T_min 0.5798
_exptl_absorpt_correction_type multi-scan
_exptl_absorpt_process_details 'SADABS, Bruker, 2008b'
_exptl_crystal_colour colourless
_exptl_crystal_density_diffrn 1.695
_exptl_crystal_density_method 'Not Measured'
_exptl_crystal_description fragment
_exptl_crystal_F_000 708
_exptl_crystal_size_max 0.310
_exptl_crystal_size_mid 0.250
_exptl_crystal_size_min 0.080
_refine_diff_density_max 0.435
_refine_diff_density_min -0.403
_refine_diff_density_rms 0.084
_refine_ls_extinction_method none
_refine_ls_goodness_of_fit_ref 1.022
_refine_ls_hydrogen_treatment constr
_refine_ls_matrix_type full
_refine_ls_number_parameters 363
_refine_ls_number_reflns 4965
_refine_ls_number_restraints 0
_refine_ls_restrained_S_all 1.022
_refine_ls_R_factor_all 0.0492
_refine_ls_R_factor_gt 0.0303
_refine_ls_shift/su_max 0.000
_refine_ls_shift/su_mean 0.000
_refine_ls_structure_factor_coef Fsqd
_refine_ls_weighting_details 'calc w=1/[\s^2^(Fo^2^)+(0.0223P)^2^+0.7590P] where P=(Fo^2^+2Fc^2^)/3'
_refine_ls_weighting_scheme calc
_refine_ls_wR_factor_gt 0.0546
_refine_ls_wR_factor_ref 0.0593
_reflns_number_gt 3948
_reflns_number_total 4965
_reflns_threshold_expression I>2\s(I)
_cod_data_source_file c7dt04684g2.cif
_cod_data_source_block bayes6_0m
_cod_depositor_comments 'Adding full bibliography for 7045269--7045275.cif.'
_cod_database_code 7045270

loop_
_symmetry_equiv_pos_site_id
_symmetry_equiv_pos_as_xyz
1 x,y,z
2 -x,-y,-z

loop_
_atom_site_aniso_label
_atom_site_aniso_U_11
_atom_site_aniso_U_22
_atom_site_aniso_U_33
_atom_site_aniso_U_23
_atom_site_aniso_U_13
_atom_site_aniso_U_12
Ag1 0.0096(1) 0.0186(1) 0.0191(1) -0.0082(1) 0.0020(1) 0.0017(1)
S1 0.0150(4) 0.0192(4) 0.0186(4) -0.0090(3) -0.0012(3) -0.0029(3)
S2 0.0096(4) 0.0152(4) 0.0191(4) -0.0087(3) 0.0014(3) -0.0007(3)
Na1 0.0125(6) 0.0227(7) 0.0204(6) -0.0113(5) 0.0021(5) -0.0046(5)
O1 0.0199(12) 0.0158(11) 0.0256(12) -0.0108(10) 0.0055(9) -0.0057(9)
O2 0.0180(11) 0.0260(12) 0.0199(11) -0.0077(10) 0.0041(9) -0.0085(10)
O3 0.0216(13) 0.0431(15) 0.0301(13) -0.0190(11) -0.0113(10) 0.0027(11)
O4 0.0127(11) 0.0238(12) 0.0235(12) -0.0135(10) -0.0028(9) -0.0001(9)
O5 0.0129(11) 0.0195(11) 0.0195(11) -0.0082(9) -0.0035(9) 0.0005(9)
O6 0.0146(11) 0.0242(12) 0.0292(12) -0.0124(10) 0.0093(9) -0.0078(9)
N1 0.0137(13) 0.0113(13) 0.0159(13) -0.0043(10) 0.0005(10) -0.0014(11)
N2 0.0091(13) 0.0131(13) 0.0168(13) -0.0057(11) 0.0017(10) -0.0010(10)
N3 0.0110(13) 0.0156(14) 0.0202(14) -0.0048(11) -0.0031(11) 0.0008(11)
N4 0.0115(13) 0.0170(14) 0.0171(14) -0.0071(11) 0.0037(10) -0.0014(11)
N5 0.0088(13) 0.0161(13) 0.0161(13) -0.0069(11) -0.0002(10) 0.0013(11)
N6 0.0127(13) 0.0195(14) 0.0243(15) -0.0108(12) -0.0012(11) -0.0013(11)
C1 0.0123(16) 0.0125(16) 0.0182(17) -0.0040(13) 0.0000(13) -0.0014(13)
C2 0.0159(17) 0.0177(17) 0.0214(17) -0.0095(14) 0.0067(14) -0.0031(14)
C3 0.0120(16) 0.0141(16) 0.0197(17) -0.0056(13) 0.0035(13) 0.0011(13)
C4 0.0091(15) 0.0173(16) 0.0156(16) -0.0040(13) 0.0024(12) -0.0045(13)
C5 0.0115(16) 0.0162(16) 0.0229(17) -0.0056(14) 0.0007(13) -0.0006(13)
C6 0.0237(18) 0.0193(17) 0.0249(18) -0.0103(14) 0.0040(14) -0.0080(15)
C7 0.0242(18) 0.0232(18) 0.0190(17) -0.0063(14) -0.0016(14) -0.0082(15)
O7 0.0554(18) 0.0313(15) 0.0422(16) 0.0000(12) -0.0160(13) -0.0225(13)
C8 0.0153(17) 0.0236(18) 0.0187(17) -0.0044(14) -0.0034(13) -0.0015(14)
C9 0.0156(16) 0.0200(17) 0.0210(17) -0.0079(14) -0.0048(13) -0.0050(13)
C10 0.0160(16) 0.0166(16) 0.0197(17) -0.0036(13) -0.0037(13) -0.0028(13)
C11 0.0136(16) 0.0190(17) 0.0229(17) -0.0104(14) 0.0002(13) 0.0004(13)
C12 0.0129(16) 0.0145(16) 0.0166(16) -0.0053(13) 0.0019(12) -0.0042(13)
C13 0.0137(17) 0.0211(17) 0.0223(17) -0.0098(14) 0.0058(14) 0.0007(14)
C14 0.0095(16) 0.0168(16) 0.0233(18) -0.0076(14) 0.0027(13) 0.0041(13)
C15 0.0120(16) 0.0140(16) 0.0185(16) -0.0025(13) -0.0007(13) -0.0053(13)
C16 0.0149(17) 0.0214(17) 0.0196(17) -0.0080(14) 0.0021(13) 0.0006(14)
C17 0.0126(17) 0.0243(18) 0.0258(19) -0.0012(15) -0.0054(14) 0.0001(14)
C18 0.0209(18) 0.0257(18) 0.0203(17) -0.0054(14) -0.0058(14) -0.0083(15)
C19 0.0193(18) 0.0195(17) 0.0258(18) -0.0105(14) -0.0019(14) -0.0031(14)
C20 0.0116(16) 0.0293(19) 0.0192(17) -0.0139(15) 0.0014(13) -0.0020(14)
C21 0.0201(18) 0.0218(18) 0.0254(18) -0.0148(15) -0.0053(14) 0.0072(14)
C22 0.0241(18) 0.0154(16) 0.0184(17) -0.0075(13) -0.0037(13) -0.0035(14)
C23 0.037(2) 0.032(2) 0.029(2) -0.0137(17) -0.0023(17) -0.0033(17)

loop_
_atom_site_label
_atom_site_type_symbol
_atom_site_thermal_displace_type
_atom_site_fract_x
_atom_site_fract_y
_atom_site_fract_z
_atom_site_occupancy
_atom_site_U_iso_or_equiv
_atom_site_calc_flag
_atom_site_refinement_flags
Ag1 Ag Uani 0.17146(3) 0.28099(2) 0.44324(2) 1.000 0.0162(1) d .
S1 S Uani 0.41785(8) 0.23362(7) -0.04076(6) 1.000 0.0169(2) d .
S2 S Uani 0.04790(8) -0.00845(6) 0.83256(6) 1.000 0.0143(2) d .
Na1 Na Uani 0.30188(12) -0.03071(10) 1.01551(8) 1.000 0.0175(4) d .
O1 O Uani 0.4240(2) 0.11198(17) 0.02250(15) 1.000 0.0196(7) d .
O2 O Uani 0.5686(2) 0.24411(18) -0.09412(15) 1.000 0.0209(7) d .
O3 O Uani 0.2927(2) 0.2808(2) -0.10921(17) 1.000 0.0305(8) d .
O4 O Uani 0.0560(2) -0.03601(17) 0.73424(15) 1.000 0.0190(7) d .
O5 O Uani 0.1918(2) -0.05632(17) 0.88480(15) 1.000 0.0172(6) d .
O6 O Uani -0.0835(2) -0.03930(18) 0.90043(16) 1.000 0.0219(7) d .
N1 N Uani -0.0318(3) 0.3690(2) 0.61603(18) 1.000 0.0139(8) d .
N2 N Uani -0.1742(3) 0.3967(2) 0.49077(18) 1.000 0.0132(8) d .
N3 N Uani -0.3505(3) 0.4819(2) 0.36245(18) 1.000 0.0161(8) d .
N4 N Uani 0.3599(3) 0.1670(2) 0.27490(18) 1.000 0.0154(8) d .
N5 N Uani 0.4988(3) 0.1474(2) 0.39934(18) 1.000 0.0139(8) d .
N6 N Uani 0.4584(3) 0.2291(2) 0.53916(19) 1.000 0.0182(8) d .
C1 C Uani -0.0268(3) 0.3513(2) 0.5213(2) 1.000 0.0147(9) d .
C2 C Uani -0.1760(3) 0.4251(3) 0.6438(2) 1.000 0.0182(10) d .
C3 C Uani -0.2661(3) 0.4435(2) 0.5652(2) 1.000 0.0162(9) d .
C4 C Uani -0.2317(3) 0.3949(2) 0.3968(2) 1.000 0.0142(9) d .
C5 C Uani -0.1686(3) 0.3068(3) 0.3501(2) 1.000 0.0175(9) d .
C6 C Uani -0.2303(3) 0.3125(3) 0.2592(2) 1.000 0.0216(10) d .
C7 C Uani -0.3530(3) 0.4038(3) 0.2204(2) 1.000 0.0215(10) d .
O7 O Uani -0.2570(3) 0.4067(2) -0.10356(19) 1.000 0.0419(9) d .
C8 C Uani -0.4096(3) 0.4847(3) 0.2751(2) 1.000 0.0199(10) d .
C9 C Uani 0.1009(3) 0.3297(3) 0.6816(2) 1.000 0.0179(10) d .
C10 C Uani 0.1427(3) 0.1964(2) 0.7259(2) 1.000 0.0177(9) d .
C11 C Uani 0.0186(3) 0.1470(2) 0.8013(2) 1.000 0.0183(10) d .
C12 C Uani 0.3552(3) 0.1963(2) 0.3642(2) 1.000 0.0145(9) d .
C13 C Uani 0.5016(3) 0.1012(3) 0.2547(2) 1.000 0.0196(10) d .
C14 C Uani 0.5893(3) 0.0888(3) 0.3320(2) 1.000 0.0177(10) d .
C15 C Uani 0.5503(3) 0.1545(2) 0.4932(2) 1.000 0.0149(9) d .
C16 C Uani 0.6897(3) 0.0859(3) 0.5304(2) 1.000 0.0192(10) d .
C17 C Uani 0.7353(3) 0.0948(3) 0.6212(2) 1.000 0.0227(10) d .
C18 C Uani 0.6402(3) 0.1705(3) 0.6711(2) 1.000 0.0216(10) d .
C19 C Uani 0.5049(3) 0.2360(3) 0.6271(2) 1.000 0.0207(10) d .
C20 C Uani 0.2341(3) 0.2030(3) 0.2046(2) 1.000 0.0191(10) d .
C21 C Uani 0.2422(3) 0.3168(3) 0.1182(2) 1.000 0.0223(10) d .
C22 C Uani 0.3902(3) 0.3186(3) 0.0487(2) 1.000 0.0186(10) d .
C23 C Uani -0.1385(4) 0.3627(3) -0.0340(3) 1.000 0.0322(12) d .
H2 H Uiso -0.20590 0.44670 0.70670 1.000 0.0220 c R
H3 H Uiso -0.37160 0.48110 0.56130 1.000 0.0190 c R
H5 H Uiso -0.08590 0.24470 0.37950 1.000 0.0210 c R
H6 H Uiso -0.18930 0.25470 0.22370 1.000 0.0260 c R
H7 H Uiso -0.39690 0.41030 0.15760 1.000 0.0260 c R
H8 H Uiso -0.49530 0.54590 0.24940 1.000 0.0240 c R
H9A H Uiso 0.07740 0.36540 0.74010 1.000 0.0210 c R
H9B H Uiso 0.19000 0.35770 0.63920 1.000 0.0210 c R
H10A H Uiso 0.16160 0.16090 0.66740 1.000 0.0210 c R
H10B H Uiso 0.23900 0.17390 0.76270 1.000 0.0210 c R
H11A H Uiso -0.08190 0.18330 0.76990 1.000 0.0220 c R
H11B H Uiso 0.01520 0.16880 0.86670 1.000 0.0220 c R
H13 H Uiso 0.53120 0.07060 0.19670 1.000 0.0240 c R
H14 H Uiso 0.69320 0.04790 0.33960 1.000 0.0210 c R
H16 H Uiso 0.75210 0.03410 0.49440 1.000 0.0230 c R
H17 H Uiso 0.83050 0.04960 0.64880 1.000 0.0270 c R
H18 H Uiso 0.66760 0.17730 0.73450 1.000 0.0260 c R
H19 H Uiso 0.44090 0.28920 0.66120 1.000 0.0250 c R
H20A H Uiso 0.13530 0.21370 0.24580 1.000 0.0230 c R
H20B H Uiso 0.23740 0.13960 0.17250 1.000 0.0230 c R
H21A H Uiso 0.22630 0.38110 0.15120 1.000 0.0270 c R
H21B H Uiso 0.15590 0.33490 0.07280 1.000 0.0270 c R
H22A H Uiso 0.47800 0.28950 0.09430 1.000 0.0220 c R
H22B H Uiso 0.39120 0.40130 0.00820 1.000 0.0220 c R
H1 H Uiso -0.30880 0.35540 -0.09480 1.000 0.0500 c R
H23A H Uiso -0.03940 0.35960 -0.07380 1.000 0.0480 c R
H23B H Uiso -0.14560 0.28340 0.01010 1.000 0.0480 c R
H23C H Uiso -0.14760 0.41450 0.01030 1.000 0.0480 c R

loop_
_atom_type_symbol
_atom_type_description
_atom_type_scat_dispersion_real
_atom_type_scat_dispersion_imag
_atom_type_scat_source
C C 0.0033 0.0016 ' International Tables Vol C Tables 4.2.6.8 and 6.1.1.4'
H H 0.0000 0.0000 ' International Tables Vol C Tables 4.2.6.8 and 6.1.1.4'
Ag Ag -0.8971 1.1015 ' International Tables Vol C Tables 4.2.6.8 and 6.1.1.4'
N N 0.0061 0.0033 ' International Tables Vol C Tables 4.2.6.8 and 6.1.1.4'
Na Na 0.0362 0.0249 ' International Tables Vol C Tables 4.2.6.8 and 6.1.1.4'
O O 0.0106 0.0060 ' International Tables Vol C Tables 4.2.6.8 and 6.1.1.4'
S S 0.1246 0.1234 ' International Tables Vol C Tables 4.2.6.8 and 6.1.1.4'

loop_
_geom_angle_atom_site_label_1
_geom_angle_atom_site_label_2
_geom_angle_atom_site_label_3
_geom_angle
_geom_angle_site_symmetry_1
_geom_angle_site_symmetry_3
_geom_angle_publ_flag
C1 Ag1 C12 173.22(10) . . yes
O1 S1 O2 109.24(12) . . yes
O1 S1 O3 113.66(13) . . yes
O1 S1 C22 106.39(13) . . yes
O2 S1 O3 114.09(12) . . yes
O2 S1 C22 105.35(13) . . yes
O3 S1 C22 107.47(14) . . yes
O4 S2 O5 112.08(12) . . yes
O4 S2 O6 112.68(12) . . yes
O4 S2 C11 106.83(12) . . yes
O5 S2 O6 112.99(12) . . yes
O5 S2 C11 106.16(13) . . yes
O6 S2 C11 105.46(13) . . yes
O1 Na1 O5 132.51(9) 1_556 . yes
O5 Na1 O6 97.28(8) . 2_557 yes
O1 Na1 O5 101.06(8) 2_656 . yes
O2 Na1 O5 97.33(8) 2_656 . yes
O1 Na1 O6 94.30(8) 1_556 2_557 yes
O1 Na1 O1 76.26(8) 1_556 2_656 yes
O1 Na1 O2 117.71(8) 1_556 2_656 yes
O1 Na1 O6 161.21(8) 2_656 2_557 yes
O2 Na1 O6 116.85(8) 2_656 2_557 yes
O1 Na1 O2 56.81(7) 2_656 2_656 yes
S1 O1 Na1 132.93(12) . 1_554 yes
S1 O1 Na1 98.20(10) . 2_656 yes
Na1 O1 Na1 103.74(9) 1_554 2_656 yes
S1 O2 Na1 95.73(11) . 2_656 yes
S2 O5 Na1 137.26(13) . . yes
S2 O6 Na1 145.01(14) . 2_557 yes
C1 N1 C2 111.9(2) . . yes
C1 N1 C9 123.3(3) . . yes
C2 N1 C9 124.9(2) . . yes
C1 N2 C3 111.1(2) . . yes
C1 N2 C4 126.0(2) . . yes
C3 N2 C4 122.9(2) . . yes
C4 N3 C8 116.8(3) . . yes
C12 N4 C13 111.6(2) . . yes
C12 N4 C20 125.3(3) . . yes
C13 N4 C20 123.1(2) . . yes
C12 N5 C14 110.9(2) . . yes
C12 N5 C15 124.9(2) . . yes
C14 N5 C15 124.2(2) . . yes
C15 N6 C19 116.8(3) . . yes
Ag1 C1 N1 125.0(2) . . yes
Ag1 C1 N2 131.22(19) . . yes
N1 C1 N2 103.7(2) . . yes
N1 C2 C3 107.1(2) . . yes
N2 C3 C2 106.3(3) . . yes
N2 C4 N3 114.0(2) . . yes
N2 C4 C5 121.4(2) . . yes
N3 C4 C5 124.6(2) . . yes
C4 C5 C6 117.5(3) . . no
C5 C6 C7 119.1(3) . . no
C6 C7 C8 118.4(3) . . no
N3 C8 C7 123.6(3) . . yes
N1 C9 C10 112.1(3) . . yes
C9 C10 C11 112.7(2) . . no
S2 C11 C10 112.96(18) . . yes
Ag1 C12 N4 130.1(2) . . yes
Ag1 C12 N5 125.84(19) . . yes
N4 C12 N5 103.8(2) . . yes
N4 C13 C14 107.1(3) . . yes
N5 C14 C13 106.5(3) . . yes
N5 C15 N6 116.3(2) . . yes
N5 C15 C16 119.8(2) . . yes
N6 C15 C16 123.9(3) . . yes
C15 C16 C17 118.2(3) . . no
C16 C17 C18 118.8(3) . . no
C17 C18 C19 118.6(3) . . no
N6 C19 C18 123.7(3) . . yes
N4 C20 C21 112.3(2) . . yes
C20 C21 C22 116.7(3) . . no
S1 C22 C21 115.3(2) . . yes
N1 C2 H2 126.00 . . no
C3 C2 H2 127.00 . . no
N2 C3 H3 127.00 . . no
C2 C3 H3 127.00 . . no
C4 C5 H5 121.00 . . no
C6 C5 H5 121.00 . . no
C5 C6 H6 120.00 . . no
C7 C6 H6 120.00 . . no
C6 C7 H7 121.00 . . no
C8 C7 H7 121.00 . . no
C23 O7 H1 109.00 . . no
C7 C8 H8 118.00 . . no
N3 C8 H8 118.00 . . no
N1 C9 H9A 109.00 . . no
C10 C9 H9A 109.00 . . no
C10 C9 H9B 109.00 . . no
N1 C9 H9B 109.00 . . no
H9A C9 H9B 108.00 . . no
C9 C10 H10B 109.00 . . no
C11 C10 H10A 109.00 . . no
C9 C10 H10A 109.00 . . no
H10A C10 H10B 108.00 . . no
C11 C10 H10B 109.00 . . no
S2 C11 H11A 109.00 . . no
C10 C11 H11A 109.00 . . no
C10 C11 H11B 109.00 . . no
H11A C11 H11B 108.00 . . no
S2 C11 H11B 109.00 . . no
N4 C13 H13 126.00 . . no
C14 C13 H13 126.00 . . no
C13 C14 H14 127.00 . . no
N5 C14 H14 127.00 . . no
C15 C16 H16 121.00 . . no
C17 C16 H16 121.00 . . no
C18 C17 H17 121.00 . . no
C16 C17 H17 121.00 . . no
C17 C18 H18 121.00 . . no
C19 C18 H18 121.00 . . no
N6 C19 H19 118.00 . . no
C18 C19 H19 118.00 . . no
N4 C20 H20B 109.00 . . no
C21 C20 H20A 109.00 . . no
C21 C20 H20B 109.00 . . no
H20A C20 H20B 108.00 . . no
N4 C20 H20A 109.00 . . no
C20 C21 H21B 108.00 . . no
C22 C21 H21A 108.00 . . no
C20 C21 H21A 108.00 . . no
H21A C21 H21B 107.00 . . no
C22 C21 H21B 108.00 . . no
S1 C22 H22A 108.00 . . no
S1 C22 H22B 108.00 . . no
C21 C22 H22B 108.00 . . no
H22A C22 H22B 108.00 . . no
C21 C22 H22A 108.00 . . no
O7 C23 H23A 109.00 . . no
O7 C23 H23B 110.00 . . no
O7 C23 H23C 109.00 . . no
H23A C23 H23B 110.00 . . no
H23A C23 H23C 109.00 . . no
H23B C23 H23C 109.00 . . no

loop_
_geom_bond_atom_site_label_1
_geom_bond_atom_site_label_2
_geom_bond_distance
_geom_bond_site_symmetry_2
_geom_bond_publ_flag
Ag1 C1 2.092(3) . yes
Ag1 C12 2.086(3) . yes
S1 O1 1.457(2) . yes
S1 O2 1.468(2) . yes
S1 O3 1.438(2) . yes
S1 C22 1.779(3) . yes
S2 O4 1.452(2) . yes
S2 O5 1.457(2) . yes
S2 O6 1.450(2) . yes
S2 C11 1.774(3) . yes
Na1 O5 2.258(2) . yes
Na1 O1 2.305(2) 1_556 yes
Na1 O6 2.259(2) 2_557 yes
Na1 O1 2.480(2) 2_656 yes
Na1 O2 2.532(2) 2_656 yes
N1 C1 1.350(3) . yes
N1 C2 1.379(4) . yes
N1 C9 1.470(4) . yes
N2 C1 1.370(4) . yes
N2 C3 1.390(4) . yes
N2 C4 1.433(4) . yes
N3 C4 1.326(4) . yes
N3 C8 1.337(4) . yes
N4 C12 1.349(3) . yes
N4 C13 1.379(4) . yes
N4 C20 1.463(4) . yes
N5 C12 1.363(4) . yes
N5 C14 1.390(4) . yes
N5 C15 1.432(4) . yes
N6 C15 1.325(4) . yes
N6 C19 1.336(4) . yes
C2 C3 1.344(4) . no
C4 C5 1.383(4) . no
C5 C6 1.381(4) . no
C6 C7 1.388(5) . no
C7 C8 1.376(5) . no
O7 C23 1.401(5) . yes
C9 C10 1.520(4) . no
C10 C11 1.517(4) . no
C13 C14 1.333(4) . no
C15 C16 1.385(4) . no
C16 C17 1.379(4) . no
C17 C18 1.378(5) . no
C18 C19 1.375(4) . no
C20 C21 1.521(4) . no
C21 C22 1.529(4) . no
C2 H2 0.9500 . no
C3 H3 0.9500 . no
C5 H5 0.9500 . no
C6 H6 0.9500 . no
C7 H7 0.9500 . no
O7 H1 0.8400 . no
C8 H8 0.9500 . no
C9 H9A 0.9900 . no
C9 H9B 0.9900 . no
C10 H10A 0.9900 . no
C10 H10B 0.9900 . no
C11 H11A 0.9900 . no
C11 H11B 0.9900 . no
C13 H13 0.9500 . no
C14 H14 0.9500 . no
C16 H16 0.9500 . no
C17 H17 0.9500 . no
C18 H18 0.9500 . no
C19 H19 0.9500 . no
C20 H20B 0.9900 . no
C20 H20A 0.9900 . no
C21 H21A 0.9900 . no
C21 H21B 0.9900 . no
C22 H22B 0.9900 . no
C22 H22A 0.9900 . no
C23 H23A 0.9800 . no
C23 H23B 0.9800 . no
C23 H23C 0.9800 . no

loop_
_geom_torsion_atom_site_label_1
_geom_torsion_atom_site_label_2
_geom_torsion_atom_site_label_3
_geom_torsion_atom_site_label_4
_geom_torsion
_geom_torsion_site_symmetry_1
_geom_torsion_site_symmetry_2
_geom_torsion_site_symmetry_4
_geom_torsion_publ_flag
O2 S1 O1 Na1 -115.99(16) . . 1_554 no
O3 S1 O1 Na1 12.7(2) . . 1_554 no
C22 S1 O1 Na1 130.75(16) . . 1_554 no
O2 S1 O1 Na1 1.52(13) . . 2_656 no
O3 S1 O1 Na1 130.19(12) . . 2_656 no
C22 S1 O1 Na1 -111.75(12) . . 2_656 no
O1 S1 C22 C21 -61.4(2) . . . no
O1 S1 O2 Na1 -1.48(13) . . 2_656 no
O3 S1 O2 Na1 -129.91(13) . . 2_656 no
C22 S1 O2 Na1 112.46(12) . . 2_656 no
O3 S1 C22 C21 60.7(3) . . . no
O2 S1 C22 C21 -177.3(2) . . . no
O5 S2 O6 Na1 112.5(2) . . 2_557 no
O4 S2 O6 Na1 -119.2(2) . . 2_557 no
O5 S2 C11 C10 62.5(2) . . . no
O4 S2 C11 C10 -57.3(2) . . . no
C11 S2 O6 Na1 -3.1(3) . . 2_557 no
C11 S2 O5 Na1 48.4(2) . . . no
O4 S2 O5 Na1 164.68(16) . . . no
O6 S2 O5 Na1 -66.7(2) . . . no
O6 S2 C11 C10 -177.35(18) . . . no
O5 Na1 O1 S1 22.8(2) 1_554 1_554 . no
O2 Na1 O5 S2 142.46(18) 2_656 . . no
O5 Na1 O1 S1 90.58(11) 2_656 2_656 . no
O2 Na1 O1 Na1 137.05(10) . 2_656 1_554 no
O2 Na1 O1 S1 -0.99(8) . 2_656 . no
O6 Na1 O5 S2 24.1(2) 2_557 . . no
O1 Na1 O5 S2 -160.04(17) 2_656 . . no
O5 Na1 O2 S1 -97.47(10) 2_656 2_656 . no
O1 Na1 O5 S2 -78.6(2) 1_556 . . no
O1 Na1 O2 S1 0.98(8) . 2_656 . no
O5 Na1 O6 S2 -75.4(2) 2_557 2_557 . no
C9 N1 C1 N2 177.6(3) . . . no
C2 N1 C9 C10 108.4(3) . . . no
C9 N1 C1 Ag1 -6.3(4) . . . no
C2 N1 C1 N2 -0.9(3) . . . no
C2 N1 C1 Ag1 175.2(2) . . . no
C1 N1 C9 C10 -70.0(3) . . . no
C1 N1 C2 C3 0.3(3) . . . no
C9 N1 C2 C3 -178.2(3) . . . no
C4 N2 C1 N1 -177.0(2) . . . no
C3 N2 C1 Ag1 -174.48(19) . . . no
C3 N2 C1 N1 1.3(3) . . . no
C4 N2 C1 Ag1 7.2(4) . . . no
C3 N2 C4 C5 -149.5(3) . . . no
C1 N2 C3 C2 -1.2(3) . . . no
C4 N2 C3 C2 177.2(3) . . . no
C1 N2 C4 N3 -153.2(3) . . . no
C1 N2 C4 C5 28.6(4) . . . no
C3 N2 C4 N3 28.8(4) . . . no
C4 N3 C8 C7 -0.5(4) . . . no
C8 N3 C4 N2 -179.8(2) . . . no
C8 N3 C4 C5 -1.6(4) . . . no
C20 N4 C13 C14 177.5(3) . . . no
C12 N4 C20 C21 91.9(3) . . . no
C13 N4 C12 N5 0.3(3) . . . no
C20 N4 C12 Ag1 8.2(4) . . . no
C20 N4 C12 N5 -177.5(3) . . . no
C12 N4 C13 C14 -0.4(4) . . . no
C13 N4 C12 Ag1 -174.0(2) . . . no
C13 N4 C20 C21 -85.7(4) . . . no
C12 N5 C14 C13 -0.1(3) . . . no
C14 N5 C12 Ag1 174.5(2) . . . no
C15 N5 C14 C13 179.7(3) . . . no
C14 N5 C15 C16 -10.2(4) . . . no
C14 N5 C12 N4 -0.2(3) . . . no
C15 N5 C12 Ag1 -5.2(4) . . . no
C15 N5 C12 N4 -179.9(2) . . . no
C14 N5 C15 N6 169.5(3) . . . no
C12 N5 C15 N6 -10.9(4) . . . no
C12 N5 C15 C16 169.5(3) . . . no
C15 N6 C19 C18 -0.2(4) . . . no
C19 N6 C15 N5 179.7(3) . . . no
C19 N6 C15 C16 -0.7(4) . . . no
N1 C2 C3 N2 0.6(3) . . . no
N2 C4 C5 C6 -179.5(3) . . . no
N3 C4 C5 C6 2.5(4) . . . no
C4 C5 C6 C7 -1.2(4) . . . no
C5 C6 C7 C8 -0.7(4) . . . no
C6 C7 C8 N3 1.7(5) . . . no
N1 C9 C10 C11 -64.9(3) . . . no
C9 C10 C11 S2 167.94(19) . . . no
N4 C13 C14 N5 0.3(4) . . . no
N5 C15 C16 C17 -179.8(3) . . . no
N6 C15 C16 C17 0.6(4) . . . no
C15 C16 C17 C18 0.5(4) . . . no
C16 C17 C18 C19 -1.3(5) . . . no
C17 C18 C19 N6 1.2(5) . . . no
N4 C20 C21 C22 56.4(4) . . . no
C20 C21 C22 S1 72.0(3) . . . no
